data_4326423
loop_
_publ_author_name
'Christopher J. Snyder'
'Mary Jane Heeg'
'Charles H. Winter'

_publ_contact_author 'Prof. Charles H. Winter'
_publ_contact_author_address
; Department of Chemistry
     Wayne State University
 Detroit, Michigan 48202
 USA
;
_publ_contact_author_email chw@chem.wayne.edu
_publ_section_title
;
 Poly(pyrazolyl)aluminate Complexes Containing Aluminum-Hydrogen Bonds
;
_journal_name_full 'Inorganic Chemistry'
_journal_page_first 9210
_journal_page_last 9212
_journal_paper_doi 10.1021/ic201541c
_journal_volume 50
_journal_year 2011
_chemical_formula_sum 'C31 H54 Al Li N6 O'
_chemical_formula_weight 560.72
_chemical_name_systematic
; 
 ? 
;
_space_group_IT_number 14
_symmetry_cell_setting monoclinic
_symmetry_space_group_name_Hall '-P 2yn'
_symmetry_space_group_name_H-M 'P 1 21/n 1'
_atom_sites_solution_hydrogens geom
_atom_sites_solution_primary direct
_atom_sites_solution_secondary difmap
_audit_creation_method SHELXL-97
_cell_angle_alpha 90.00
_cell_angle_beta 99.995(2)
_cell_angle_gamma 90.00
_cell_formula_units_Z 4
_cell_length_a 12.4451(4)
_cell_length_b 16.3854(5)
_cell_length_c 17.1219(6)
_cell_measurement_reflns_used 7458
_cell_measurement_temperature 100(2)
_cell_measurement_theta_max 28.3
_cell_measurement_theta_min 2.2
_cell_volume 3438.5(2)
_computing_cell_refinement 'Bruker APEX2'
_computing_data_collection 'Bruker APEX2'
_computing_data_reduction 'Bruker APEX2'
_computing_molecular_graphics SHELXTL-Plus
_computing_publication_material SHELXL-97
_computing_structure_refinement 'SHELXL-97 (Sheldrick, 1997)'
_computing_structure_solution 'SHELXS-97 (Sheldrick, 1990)'
_diffrn_ambient_temperature 100(2)
_diffrn_measured_fraction_theta_full 0.999
_diffrn_measured_fraction_theta_max 0.999
_diffrn_measurement_method 'Bruker APEX2'
_diffrn_radiation_monochromator graphite
_diffrn_radiation_source 'fine-focus sealed tube'
_diffrn_radiation_type MoK\a
_diffrn_radiation_wavelength 0.71073
_diffrn_reflns_av_R_equivalents 0.0668
_diffrn_reflns_av_sigmaI/netI 0.0315
_diffrn_reflns_limit_h_max 16
_diffrn_reflns_limit_h_min -16
_diffrn_reflns_limit_k_max 21
_diffrn_reflns_limit_k_min 0
_diffrn_reflns_limit_l_max 22
_diffrn_reflns_limit_l_min 0
_diffrn_reflns_number 91646
_diffrn_reflns_theta_full 28.26
_diffrn_reflns_theta_max 28.26
_diffrn_reflns_theta_min 1.73
_exptl_absorpt_coefficient_mu 0.090
_exptl_absorpt_correction_T_max 0.9793
_exptl_absorpt_correction_T_min 0.9493
_exptl_absorpt_correction_type multi-scan
_exptl_absorpt_process_details 'SADABS, Sheldrick, 1997'
_exptl_crystal_colour fragment
_exptl_crystal_density_diffrn 1.083
_exptl_crystal_description colorless
_exptl_crystal_F_000 1224
_exptl_crystal_size_max 0.59
_exptl_crystal_size_mid 0.51
_exptl_crystal_size_min 0.23
_refine_diff_density_max 1.357
_refine_diff_density_min -0.500
_refine_diff_density_rms 0.052
_refine_ls_extinction_method none
_refine_ls_goodness_of_fit_ref 1.054
_refine_ls_hydrogen_treatment mixed
_refine_ls_matrix_type full
_refine_ls_number_parameters 413
_refine_ls_number_reflns 8522
_refine_ls_number_restraints 0
_refine_ls_restrained_S_all 1.054
_refine_ls_R_factor_all 0.0573
_refine_ls_R_factor_gt 0.0471
_refine_ls_shift/su_max 0.001
_refine_ls_shift/su_mean 0.000
_refine_ls_structure_factor_coef Fsqd
_refine_ls_weighting_details 'calc w=1/[\s^2^(Fo^2^)+(0.0589P)^2^+2.0289P] where P=(Fo^2^+2Fc^2^)/3'
_refine_ls_weighting_scheme calc
_refine_ls_wR_factor_gt 0.1207
_refine_ls_wR_factor_ref 0.1272
_reflns_number_gt 7206
_reflns_number_total 8522
_reflns_threshold_expression >2sigma(I)
_cod_data_source_file ic201541c_si_002_5.cif
_cod_data_source_block jris
_cod_original_cell_volume 3438.47(19)
_cod_database_code 4326423

loop_
_symmetry_equiv_pos_as_xyz
'x, y, z'
'-x+1/2, y+1/2, -z+1/2'
'-x, -y, -z'
'x-1/2, -y-1/2, z-1/2'

loop_
_atom_site_label
_atom_site_type_symbol
_atom_site_fract_x
_atom_site_fract_y
_atom_site_fract_z
_atom_site_U_iso_or_equiv
_atom_site_adp_type
_atom_site_occupancy
_atom_site_symmetry_multiplicity
_atom_site_calc_flag
_atom_site_refinement_flags
Al1 Al 0.58286(3) 0.56175(2) 0.24000(2) 0.01207(10) Uani 1 1 d .
N1 N 0.63224(9) 0.45398(6) 0.25548(6) 0.0143(2) Uani 1 1 d .
N2 N 0.55318(9) 0.39659(6) 0.26331(6) 0.0147(2) Uani 1 1 d .
C1 C 0.73079(10) 0.41690(8) 0.26321(8) 0.0154(2) Uani 1 1 d .
C2 C 0.71668(11) 0.33469(8) 0.27529(8) 0.0182(3) Uani 1 1 d .
C3 C 0.60454(11) 0.32535(8) 0.27516(8) 0.0158(2) Uani 1 1 d .
C4 C 0.83282(11) 0.46423(8) 0.25823(8) 0.0180(3) Uani 1 1 d .
C5 C 0.83666(12) 0.48965(9) 0.17309(9) 0.0239(3) Uani 1 1 d .
H5A H 0.8380 0.4408 0.1402 0.029 Uiso 1 1 calc R
H5B H 0.9025 0.5221 0.1719 0.029 Uiso 1 1 calc R
H5C H 0.7720 0.5223 0.1525 0.029 Uiso 1 1 calc R
C6 C 0.93490(12) 0.41560(11) 0.29217(12) 0.0335(4) Uani 1 1 d .
H6A H 0.9328 0.4012 0.3474 0.040 Uiso 1 1 calc R
H6B H 0.9999 0.4487 0.2899 0.040 Uiso 1 1 calc R
H6C H 0.9376 0.3657 0.2610 0.040 Uiso 1 1 calc R
C7 C 0.54424(11) 0.24903(8) 0.28917(8) 0.0186(3) Uani 1 1 d .
C8 C 0.54453(13) 0.18694(9) 0.22266(9) 0.0237(3) Uani 1 1 d .
H8A H 0.5132 0.2119 0.1718 0.028 Uiso 1 1 calc R
H8B H 0.5009 0.1393 0.2322 0.028 Uiso 1 1 calc R
H8C H 0.6196 0.1698 0.2214 0.028 Uiso 1 1 calc R
C9 C 0.59221(14) 0.21163(9) 0.36926(9) 0.0259(3) Uani 1 1 d .
H9A H 0.6673 0.1941 0.3686 0.031 Uiso 1 1 calc R
H9B H 0.5483 0.1644 0.3794 0.031 Uiso 1 1 calc R
H9C H 0.5918 0.2524 0.4111 0.031 Uiso 1 1 calc R
N3 N 0.46896(9) 0.55885(6) 0.15270(6) 0.0136(2) Uani 1 1 d .
N4 N 0.37904(9) 0.51503(7) 0.16641(6) 0.0144(2) Uani 1 1 d .
C10 C 0.45028(10) 0.58724(8) 0.07689(7) 0.0142(2) Uani 1 1 d .
C11 C 0.34747(11) 0.56231(8) 0.04150(8) 0.0156(2) Uani 1 1 d .
C12 C 0.30642(10) 0.51780(8) 0.09994(7) 0.0146(2) Uani 1 1 d .
C13 C 0.53276(11) 0.63713(8) 0.04302(8) 0.0162(3) Uani 1 1 d .
C14 C 0.50696(12) 0.63813(9) -0.04741(8) 0.0206(3) Uani 1 1 d .
H14A H 0.5057 0.5821 -0.0675 0.025 Uiso 1 1 calc R
H14B H 0.5631 0.6694 -0.0680 0.025 Uiso 1 1 calc R
H14C H 0.4355 0.6635 -0.0648 0.025 Uiso 1 1 calc R
C15 C 0.53957(13) 0.72471(9) 0.07519(9) 0.0250(3) Uani 1 1 d .
H15A H 0.4702 0.7527 0.0570 0.030 Uiso 1 1 calc R
H15B H 0.5985 0.7539 0.0559 0.030 Uiso 1 1 calc R
H15C H 0.5544 0.7234 0.1333 0.030 Uiso 1 1 calc R
C16 C 0.19755(11) 0.47741(8) 0.09582(8) 0.0169(3) Uani 1 1 d .
C17 C 0.17819(12) 0.41316(9) 0.03061(8) 0.0212(3) Uani 1 1 d .
H17A H 0.1765 0.4394 -0.0210 0.025 Uiso 1 1 calc R
H17B H 0.1083 0.3858 0.0314 0.025 Uiso 1 1 calc R
H17C H 0.2372 0.3729 0.0395 0.025 Uiso 1 1 calc R
C18 C 0.10634(12) 0.54081(10) 0.08443(10) 0.0273(3) Uani 1 1 d .
H18A H 0.1191 0.5803 0.1281 0.033 Uiso 1 1 calc R
H18B H 0.0361 0.5136 0.0839 0.033 Uiso 1 1 calc R
H18C H 0.1052 0.5693 0.0340 0.033 Uiso 1 1 calc R
N5 N 0.51884(9) 0.58562(7) 0.32924(6) 0.0147(2) Uani 1 1 d .
N6 N 0.43627(9) 0.53567(7) 0.34638(6) 0.0145(2) Uani 1 1 d .
C19 C 0.53990(11) 0.64465(8) 0.38560(8) 0.0164(3) Uani 1 1 d .
C20 C 0.47031(11) 0.63346(8) 0.43924(8) 0.0186(3) Uani 1 1 d .
C21 C 0.40745(11) 0.56483(8) 0.41225(8) 0.0155(2) Uani 1 1 d .
C22 C 0.62978(12) 0.70604(8) 0.38636(8) 0.0204(3) Uani 1 1 d .
C23 C 0.60979(15) 0.78166(9) 0.43346(10) 0.0304(3) Uani 1 1 d .
H23A H 0.5408 0.8072 0.4091 0.036 Uiso 1 1 calc R
H23B H 0.6697 0.8205 0.4334 0.036 Uiso 1 1 calc R
H23C H 0.6060 0.7660 0.4882 0.036 Uiso 1 1 calc R
C24 C 0.74087(12) 0.66901(10) 0.41985(9) 0.0266(3) Uani 1 1 d .
H24A H 0.7424 0.6530 0.4752 0.032 Uiso 1 1 calc R
H24B H 0.7982 0.7094 0.4172 0.032 Uiso 1 1 calc R
H24C H 0.7533 0.6208 0.3887 0.032 Uiso 1 1 calc R
C25 C 0.31580(11) 0.52642(9) 0.44623(8) 0.0190(3) Uani 1 1 d .
C26 C 0.31137(13) 0.55717(10) 0.52938(9) 0.0258(3) Uani 1 1 d .
H26A H 0.3816 0.5470 0.5638 0.031 Uiso 1 1 calc R
H26B H 0.2535 0.5284 0.5504 0.031 Uiso 1 1 calc R
H26C H 0.2961 0.6159 0.5275 0.031 Uiso 1 1 calc R
C27 C 0.20702(13) 0.54006(12) 0.39158(10) 0.0324(4) Uani 1 1 d .
H27A H 0.1904 0.5986 0.3885 0.039 Uiso 1 1 calc R
H27B H 0.1493 0.5111 0.4126 0.039 Uiso 1 1 calc R
H27C H 0.2113 0.5193 0.3385 0.039 Uiso 1 1 calc R
Li1 Li 0.39778(19) 0.44133(14) 0.26571(14) 0.0175(4) Uani 1 1 d .
O1 O 0.28702(8) 0.35175(6) 0.26987(6) 0.0194(2) Uani 1 1 d .
C28 C 0.26034(15) 0.32079(10) 0.34299(9) 0.0307(4) Uani 1 1 d .
H28A H 0.2174 0.3613 0.3675 0.037 Uiso 1 1 calc R
H28B H 0.3274 0.3075 0.3811 0.037 Uiso 1 1 calc R
C29 C 0.19264(19) 0.24334(11) 0.31894(13) 0.0447(5) Uani 1 1 d .
H29A H 0.2042 0.2023 0.3620 0.054 Uiso 1 1 calc R
H29B H 0.1139 0.2563 0.3057 0.054 Uiso 1 1 calc R
C30 C 0.23496(16) 0.21350(10) 0.24778(11) 0.0361(4) Uani 1 1 d .
H30A H 0.1806 0.1790 0.2137 0.043 Uiso 1 1 calc R
H30B H 0.3036 0.1824 0.2629 0.043 Uiso 1 1 calc R
C31 C 0.25377(14) 0.29232(9) 0.20759(9) 0.0291(3) Uani 1 1 d .
H31A H 0.3115 0.2855 0.1750 0.035 Uiso 1 1 calc R
H31B H 0.1860 0.3103 0.1727 0.035 Uiso 1 1 calc R
H1 H 0.6699(15) 0.6197(11) 0.2293(11) 0.029(5) Uiso 1 1 d .
H2 H 0.7695(16) 0.2934(12) 0.2824(11) 0.029(5) Uiso 1 1 d .
H11 H 0.3117(14) 0.5729(11) -0.0119(11) 0.021(4) Uiso 1 1 d .
H20 H 0.4656(14) 0.6645(11) 0.4826(11) 0.025(4) Uiso 1 1 d .
H4 H 0.8307(13) 0.5141(10) 0.2895(10) 0.015(4) Uiso 1 1 d .
H7 H 0.4706(15) 0.2664(11) 0.2933(10) 0.025(4) Uiso 1 1 d .
H13 H 0.6065(14) 0.6102(10) 0.0600(10) 0.020(4) Uiso 1 1 d .
H6 H 0.1988(14) 0.4506(10) 0.1472(10) 0.018(4) Uiso 1 1 d .
H22 H 0.6311(14) 0.7231(11) 0.3312(11) 0.025(4) Uiso 1 1 d .
H25 H 0.3290(14) 0.4681(11) 0.4509(10) 0.022(4) Uiso 1 1 d .

loop_
_atom_site_aniso_label
_atom_site_aniso_U_11
_atom_site_aniso_U_22
_atom_site_aniso_U_33
_atom_site_aniso_U_23
_atom_site_aniso_U_13
_atom_site_aniso_U_12
Al1 0.01247(18) 0.01131(18) 0.01208(18) 0.00028(13) 0.00113(14) -0.00107(13)
N1 0.0140(5) 0.0133(5) 0.0153(5) 0.0008(4) 0.0017(4) -0.0013(4)
N2 0.0156(5) 0.0121(5) 0.0163(5) 0.0006(4) 0.0022(4) -0.0017(4)
C1 0.0153(6) 0.0157(6) 0.0147(6) 0.0011(5) 0.0013(5) 0.0005(5)
C2 0.0163(6) 0.0151(6) 0.0233(7) 0.0027(5) 0.0039(5) 0.0012(5)
C3 0.0164(6) 0.0142(6) 0.0168(6) 0.0010(5) 0.0032(5) 0.0003(5)
C4 0.0153(6) 0.0163(6) 0.0222(6) 0.0010(5) 0.0023(5) -0.0020(5)
C5 0.0246(7) 0.0241(7) 0.0251(7) 0.0003(6) 0.0099(6) -0.0038(6)
C6 0.0150(7) 0.0309(8) 0.0513(11) 0.0113(7) -0.0029(7) -0.0017(6)
C7 0.0168(6) 0.0134(6) 0.0262(7) 0.0010(5) 0.0055(5) 0.0001(5)
C8 0.0271(7) 0.0169(6) 0.0258(7) -0.0005(5) 0.0010(6) -0.0033(5)
C9 0.0371(8) 0.0179(6) 0.0237(7) 0.0026(5) 0.0084(6) -0.0058(6)
N3 0.0132(5) 0.0139(5) 0.0134(5) 0.0010(4) 0.0017(4) -0.0009(4)
N4 0.0132(5) 0.0150(5) 0.0149(5) -0.0001(4) 0.0021(4) -0.0011(4)
C10 0.0159(6) 0.0127(5) 0.0136(6) 0.0001(4) 0.0019(5) 0.0025(4)
C11 0.0162(6) 0.0164(6) 0.0137(6) 0.0011(5) 0.0011(5) 0.0015(5)
C12 0.0142(6) 0.0145(6) 0.0146(6) -0.0005(5) 0.0014(5) 0.0016(4)
C13 0.0161(6) 0.0164(6) 0.0163(6) 0.0026(5) 0.0031(5) 0.0003(5)
C14 0.0241(7) 0.0224(7) 0.0163(6) 0.0042(5) 0.0061(5) 0.0014(5)
C15 0.0323(8) 0.0179(6) 0.0250(7) 0.0001(5) 0.0058(6) -0.0069(6)
C16 0.0145(6) 0.0202(6) 0.0153(6) 0.0015(5) 0.0011(5) -0.0015(5)
C17 0.0194(7) 0.0234(7) 0.0197(6) -0.0016(5) 0.0007(5) -0.0050(5)
C18 0.0149(6) 0.0306(8) 0.0356(8) -0.0030(6) 0.0027(6) 0.0020(6)
N5 0.0159(5) 0.0135(5) 0.0143(5) -0.0004(4) 0.0016(4) -0.0027(4)
N6 0.0143(5) 0.0151(5) 0.0141(5) 0.0006(4) 0.0024(4) -0.0021(4)
C19 0.0198(6) 0.0143(6) 0.0147(6) -0.0014(5) 0.0015(5) -0.0013(5)
C20 0.0225(7) 0.0183(6) 0.0153(6) -0.0040(5) 0.0043(5) -0.0029(5)
C21 0.0166(6) 0.0161(6) 0.0135(6) -0.0001(5) 0.0013(5) 0.0003(5)
C22 0.0266(7) 0.0170(6) 0.0177(6) -0.0028(5) 0.0046(5) -0.0074(5)
C23 0.0410(9) 0.0188(7) 0.0327(8) -0.0086(6) 0.0101(7) -0.0107(6)
C24 0.0228(7) 0.0300(8) 0.0265(7) -0.0025(6) 0.0030(6) -0.0088(6)
C25 0.0194(6) 0.0207(7) 0.0176(6) -0.0017(5) 0.0049(5) -0.0036(5)
C26 0.0277(8) 0.0336(8) 0.0179(7) -0.0024(6) 0.0091(6) -0.0055(6)
C27 0.0192(7) 0.0522(10) 0.0252(8) 0.0001(7) 0.0020(6) -0.0077(7)
Li1 0.0189(11) 0.0161(10) 0.0171(10) 0.0001(8) 0.0023(9) -0.0021(8)
O1 0.0226(5) 0.0172(5) 0.0181(5) 0.0010(4) 0.0032(4) -0.0060(4)
C28 0.0446(10) 0.0265(8) 0.0250(7) 0.0018(6) 0.0174(7) -0.0058(7)
C29 0.0587(12) 0.0263(8) 0.0566(12) 0.0025(8) 0.0311(10) -0.0107(8)
C30 0.0425(10) 0.0256(8) 0.0372(9) 0.0009(7) -0.0010(8) -0.0107(7)
C31 0.0399(9) 0.0232(7) 0.0202(7) 0.0007(6) -0.0061(6) -0.0085(6)

loop_
_atom_type_symbol
_atom_type_description
_atom_type_scat_dispersion_real
_atom_type_scat_dispersion_imag
_atom_type_scat_source
C C 0.0033 0.0016 'International Tables Vol C Tables 4.2.6.8 and 6.1.1.4'
H H 0.0000 0.0000 'International Tables Vol C Tables 4.2.6.8 and 6.1.1.4'
Li Li -0.0003 0.0001 'International Tables Vol C Tables 4.2.6.8 and 6.1.1.4'
N N 0.0061 0.0033 'International Tables Vol C Tables 4.2.6.8 and 6.1.1.4'
O O 0.0106 0.0060 'International Tables Vol C Tables 4.2.6.8 and 6.1.1.4'
Al Al 0.0645 0.0514 'International Tables Vol C Tables 4.2.6.8 and 6.1.1.4'

loop_
_geom_angle_atom_site_label_1
_geom_angle_atom_site_label_2
_geom_angle_atom_site_label_3
_geom_angle
N1 Al1 N3 105.85(5)
N1 Al1 N5 104.81(5)
N3 Al1 N5 106.54(5)
N1 Al1 Li1 67.43(6)
N3 Al1 Li1 67.78(5)
N5 Al1 Li1 65.82(5)
C1 N1 N2 109.43(10)
C1 N1 Al1 134.90(9)
N2 N1 Al1 115.65(8)
C3 N2 N1 106.28(10)
C3 N2 Li1 137.07(11)
N1 N2 Li1 116.26(10)
N1 C1 C2 108.43(11)
N1 C1 C4 121.50(11)
C2 C1 C4 130.07(12)
C1 C2 C3 105.00(12)
N2 C3 C2 110.86(12)
N2 C3 C7 121.08(12)
C2 C3 C7 128.02(12)
C1 C4 C5 111.23(11)
C1 C4 C6 111.37(12)
C5 C4 C6 110.14(13)
C3 C7 C9 110.49(12)
C3 C7 C8 111.74(12)
C9 C7 C8 110.57(11)
C10 N3 N4 109.28(10)
C10 N3 Al1 137.13(9)
N4 N3 Al1 113.58(8)
C12 N4 N3 106.71(10)
C12 N4 Li1 133.60(11)
N3 N4 Li1 117.65(10)
N3 C10 C11 108.05(11)
N3 C10 C13 122.58(11)
C11 C10 C13 129.38(12)
C10 C11 C12 105.39(11)
N4 C12 C11 110.58(11)
N4 C12 C16 120.10(11)
C11 C12 C16 129.32(12)
C10 C13 C14 111.06(11)
C10 C13 C15 111.63(11)
C14 C13 C15 110.07(11)
C12 C16 C17 111.51(11)
C12 C16 C18 110.59(11)
C17 C16 C18 110.94(11)
C19 N5 N6 109.20(10)
C19 N5 Al1 131.86(9)
N6 N5 Al1 118.92(8)
C21 N6 N5 106.66(10)
C21 N6 Li1 140.15(11)
N5 N6 Li1 113.19(10)
N5 C19 C20 108.19(12)
N5 C19 C22 122.28(12)
C20 C19 C22 129.46(12)
C19 C20 C21 105.43(12)
N6 C21 C20 110.52(12)
N6 C21 C25 120.76(12)
C20 C21 C25 128.68(12)
C19 C22 C23 111.08(12)
C19 C22 C24 111.17(12)
C23 C22 C24 110.18(12)
C21 C25 C26 112.12(11)
C21 C25 C27 110.70(12)
C26 C25 C27 110.73(13)
O1 Li1 N4 118.22(12)
O1 Li1 N6 126.69(13)
N4 Li1 N6 95.30(10)
O1 Li1 N2 112.79(11)
N4 Li1 N2 99.37(11)
N6 Li1 N2 99.69(10)
O1 Li1 Al1 170.90(11)
N4 Li1 Al1 59.67(6)
N6 Li1 Al1 62.08(6)
N2 Li1 Al1 60.50(6)
C28 O1 C31 108.84(11)
C28 O1 Li1 123.14(11)
C31 O1 Li1 124.78(11)
O1 C28 C29 104.81(13)
C30 C29 C28 103.55(14)
C29 C30 C31 101.41(14)
O1 C31 C30 106.74(12)

loop_
_geom_bond_atom_site_label_1
_geom_bond_atom_site_label_2
_geom_bond_distance
Al1 N1 1.8735(11)
Al1 N3 1.8737(11)
Al1 N5 1.8827(12)
Al1 Li1 3.122(2)
N1 C1 1.3545(17)
N1 N2 1.3843(15)
N2 C3 1.3293(16)
N2 Li1 2.075(3)
C1 C2 1.3787(18)
C1 C4 1.5028(18)
C2 C3 1.4035(18)
C3 C7 1.4990(18)
C4 C5 1.525(2)
C4 C6 1.527(2)
C7 C9 1.526(2)
C7 C8 1.527(2)
N3 C10 1.3603(16)
N3 N4 1.3835(15)
N4 C12 1.3255(16)
N4 Li1 2.065(3)
C10 C11 1.3791(18)
C10 C13 1.5051(18)
C11 C12 1.4041(18)
C12 C16 1.4985(18)
C13 C14 1.5259(18)
C13 C15 1.5341(19)
C16 C17 1.5230(19)
C16 C18 1.526(2)
N5 C19 1.3594(16)
N5 N6 1.3844(15)
N6 C21 1.3302(17)
N6 Li1 2.073(2)
C19 C20 1.3796(19)
C19 C22 1.5027(18)
C20 C21 1.4017(18)
C21 C25 1.5054(19)
C22 C23 1.522(2)
C22 C24 1.528(2)
C25 C26 1.5201(19)
C25 C27 1.523(2)
Li1 O1 2.023(2)
O1 C28 1.4419(17)
O1 C31 1.4503(17)
C28 C29 1.539(2)
C29 C30 1.491(3)
C30 C31 1.501(2)

loop_
_geom_torsion_atom_site_label_1
_geom_torsion_atom_site_label_2
_geom_torsion_atom_site_label_3
_geom_torsion_atom_site_label_4
_geom_torsion
N3 Al1 N1 C1 128.12(13)
N5 Al1 N1 C1 -119.48(13)
Li1 Al1 N1 C1 -174.82(14)
N3 Al1 N1 N2 -53.96(10)
N5 Al1 N1 N2 58.44(9)
Li1 Al1 N1 N2 3.10(9)
C1 N1 N2 C3 -0.40(14)
Al1 N1 N2 C3 -178.84(9)
C1 N1 N2 Li1 173.63(11)
Al1 N1 N2 Li1 -4.81(13)
N2 N1 C1 C2 0.66(15)
Al1 N1 C1 C2 178.67(10)
N2 N1 C1 C4 -179.38(11)
Al1 N1 C1 C4 -1.4(2)
N1 C1 C2 C3 -0.63(15)
C4 C1 C2 C3 179.41(13)
N1 N2 C3 C2 -0.01(15)
Li1 N2 C3 C2 -172.13(14)
N1 N2 C3 C7 177.80(11)
Li1 N2 C3 C7 5.7(2)
C1 C2 C3 N2 0.40(16)
C1 C2 C3 C7 -177.22(13)
N1 C1 C4 C5 -73.40(16)
C2 C1 C4 C5 106.55(16)
N1 C1 C4 C6 163.31(13)
C2 C1 C4 C6 -16.7(2)
N2 C3 C7 C9 -120.89(14)
C2 C3 C7 C9 56.51(19)
N2 C3 C7 C8 115.55(14)
C2 C3 C7 C8 -67.05(18)
N1 Al1 N3 C10 -112.90(13)
N5 Al1 N3 C10 135.91(13)
Li1 Al1 N3 C10 -169.75(15)
N1 Al1 N3 N4 65.39(9)
N5 Al1 N3 N4 -45.80(9)
Li1 Al1 N3 N4 8.55(8)
C10 N3 N4 C12 -0.74(13)
Al1 N3 N4 C12 -179.51(8)
C10 N3 N4 Li1 165.19(11)
Al1 N3 N4 Li1 -13.58(13)
N4 N3 C10 C11 0.50(14)
Al1 N3 C10 C11 178.84(10)
N4 N3 C10 C13 -179.73(11)
Al1 N3 C10 C13 -1.4(2)
N3 C10 C11 C12 -0.07(14)
C13 C10 C11 C12 -179.83(12)
N3 N4 C12 C11 0.69(14)
Li1 N4 C12 C11 -162.01(13)
N3 N4 C12 C16 -178.52(11)
Li1 N4 C12 C16 18.8(2)
C10 C11 C12 N4 -0.39(15)
C10 C11 C12 C16 178.73(13)
N3 C10 C13 C14 162.37(12)
C11 C10 C13 C14 -17.91(19)
N3 C10 C13 C15 -74.39(15)
C11 C10 C13 C15 105.34(16)
N4 C12 C16 C17 -121.41(13)
C11 C12 C16 C17 59.54(18)
N4 C12 C16 C18 114.65(14)
C11 C12 C16 C18 -64.40(18)
N1 Al1 N5 C19 122.01(12)
N3 Al1 N5 C19 -126.08(12)
Li1 Al1 N5 C19 178.37(14)
N1 Al1 N5 N6 -55.98(10)
N3 Al1 N5 N6 55.92(10)
Li1 Al1 N5 N6 0.38(9)
C19 N5 N6 C21 0.41(14)
Al1 N5 N6 C21 178.82(9)
C19 N5 N6 Li1 -178.98(11)
Al1 N5 N6 Li1 -0.57(13)
N6 N5 C19 C20 -0.43(15)
Al1 N5 C19 C20 -178.57(10)
N6 N5 C19 C22 176.60(12)
Al1 N5 C19 C22 -1.5(2)
N5 C19 C20 C21 0.28(15)
C22 C19 C20 C21 -176.46(13)
N5 N6 C21 C20 -0.23(15)
Li1 N6 C21 C20 178.90(14)
N5 N6 C21 C25 177.70(11)
Li1 N6 C21 C25 -3.2(2)
C19 C20 C21 N6 -0.03(16)
C19 C20 C21 C25 -177.75(13)
N5 C19 C22 C23 158.54(13)
C20 C19 C22 C23 -25.1(2)
N5 C19 C22 C24 -78.39(16)
C20 C19 C22 C24 97.95(17)
N6 C21 C25 C26 168.29(12)
C20 C21 C25 C26 -14.2(2)
N6 C21 C25 C27 -67.51(17)
C20 C21 C25 C27 110.00(16)
C12 N4 Li1 O1 0.0(2)
N3 N4 Li1 O1 -161.25(11)
C12 N4 Li1 N6 -136.96(13)
N3 N4 Li1 N6 61.79(13)
C12 N4 Li1 N2 122.29(14)
N3 N4 Li1 N2 -38.96(14)
C12 N4 Li1 Al1 169.85(14)
N3 N4 Li1 Al1 8.60(8)
C21 N6 Li1 O1 -1.6(3)
N5 N6 Li1 O1 177.48(12)
C21 N6 Li1 N4 129.80(15)
N5 N6 Li1 N4 -51.12(12)
C21 N6 Li1 N2 -129.73(16)
N5 N6 Li1 N2 49.35(13)
C21 N6 Li1 Al1 -178.75(16)
N5 N6 Li1 Al1 0.34(8)
C3 N2 Li1 O1 -12.3(2)
N1 N2 Li1 O1 176.13(10)
C3 N2 Li1 N4 -138.40(14)
N1 N2 Li1 N4 50.03(13)
C3 N2 Li1 N6 124.52(15)
N1 N2 Li1 N6 -47.04(13)
C3 N2 Li1 Al1 174.55(15)
N1 N2 Li1 Al1 2.99(8)
N1 Al1 Li1 O1 -46.2(7)
N3 Al1 Li1 O1 73.1(7)
N5 Al1 Li1 O1 -165.6(7)
N1 Al1 Li1 N4 -125.36(8)
N3 Al1 Li1 N4 -6.07(6)
N5 Al1 Li1 N4 115.30(8)
N1 Al1 Li1 N6 119.10(8)
N3 Al1 Li1 N6 -121.61(8)
N5 Al1 Li1 N6 -0.25(6)
N1 Al1 Li1 N2 -2.14(6)
N3 Al1 Li1 N2 117.14(8)
N5 Al1 Li1 N2 -121.49(8)
N4 Li1 O1 C28 -152.05(13)
N6 Li1 O1 C28 -30.0(2)
N2 Li1 O1 C28 92.74(15)
Al1 Li1 O1 C28 133.8(7)
N4 Li1 O1 C31 50.60(19)
N6 Li1 O1 C31 172.66(13)
N2 Li1 O1 C31 -64.61(17)
Al1 Li1 O1 C31 -23.5(8)
C31 O1 C28 C29 -8.13(18)
Li1 O1 C28 C29 -168.60(14)
O1 C28 C29 C30 29.11(19)
C28 C29 C30 C31 -37.62(19)
C28 O1 C31 C30 -15.93(18)
Li1 O1 C31 C30 144.15(14)
C29 C30 C31 O1 33.62(19)
